data_2220443
loop_
_publ_author_name
'Dolzhenko, Anton V.'
'Tan, Geok Kheng'
'Koh, Lip Lin'
'Dolzhenko, Anna V.'
'Chui, Wai Keung'

_publ_section_title
;3-Phenyl-1<i>H</i>-1,2,4-triazol-5-amine--5-phenyl-1<i>H</i>-1,2,4-triazol-3-amine
 (1/1)
;
_journal_coeditor_code CI2720
_journal_issue 1
_journal_name_full 'Acta Crystallographica Section E'
_journal_page_first o126
_journal_paper_doi 10.1107/S1600536808042165
_journal_volume 65
_journal_year 2009
_chemical_formula_iupac 'C8 H8 N4, C8 H8 N4'
_chemical_formula_moiety 'C8 H8 N4, C8 H8 N4'
_chemical_formula_sum 'C16 H16 N8'
_chemical_formula_weight 320.36
_chemical_melting_point 460
_chemical_name_systematic
;
3-Phenyl-1<i>H</i>-1,2,4-triazol-5-amine--5-phenyl-1<i>H</i>-1,2,4-triazol-
3-amine (1/1)
;
_space_group_IT_number 14
_symmetry_cell_setting monoclinic
_symmetry_space_group_name_Hall '-P 2ybc'
_symmetry_space_group_name_H-M 'P 1 21/c 1'
_atom_sites_solution_hydrogens geom
_atom_sites_solution_primary direct
_atom_sites_solution_secondary difmap
_audit_creation_method SHELXL-97
_cell_angle_alpha 90.00
_cell_angle_beta 113.573(4)
_cell_angle_gamma 90.00
_cell_formula_units_Z 4
_cell_length_a 17.817(2)
_cell_length_b 5.0398(6)
_cell_length_c 18.637(2)
_cell_measurement_reflns_used 1028
_cell_measurement_temperature 223(2)
_cell_measurement_theta_max 22.56
_cell_measurement_theta_min 2.38
_cell_volume 1533.8(3)
_computing_cell_refinement 'SAINT (Bruker, 2001)'
_computing_data_collection 'SMART (Bruker, 2001)'
_computing_data_reduction 'SAINT (Bruker, 2001)'
_computing_molecular_graphics 'SHELXTL (Sheldrick, 2008)'
_computing_publication_material 'SHELXTL (Sheldrick, 2008)'
_computing_structure_refinement 'SHELXS97 (Sheldrick, 2008)'
_computing_structure_solution 'SHELXS97 (Sheldrick, 2008)'
_diffrn_ambient_temperature 223(2)
_diffrn_measured_fraction_theta_full 0.997
_diffrn_measured_fraction_theta_max 0.997
_diffrn_measurement_device_type 'Bruker SMART APEX CCD'
_diffrn_measurement_method '\f and \w'
_diffrn_radiation_monochromator graphite
_diffrn_radiation_source 'fine-focus sealed tube'
_diffrn_radiation_type MoK\a
_diffrn_radiation_wavelength 0.71073
_diffrn_reflns_av_R_equivalents 0.0634
_diffrn_reflns_av_sigmaI/netI 0.0743
_diffrn_reflns_limit_h_max 23
_diffrn_reflns_limit_h_min -17
_diffrn_reflns_limit_k_max 6
_diffrn_reflns_limit_k_min -6
_diffrn_reflns_limit_l_max 20
_diffrn_reflns_limit_l_min -24
_diffrn_reflns_number 10288
_diffrn_reflns_theta_full 27.50
_diffrn_reflns_theta_max 27.50
_diffrn_reflns_theta_min 2.21
_diffrn_standards_number 0
_exptl_absorpt_coefficient_mu 0.091
_exptl_absorpt_correction_T_max 0.9945
_exptl_absorpt_correction_T_min 0.9472
_exptl_absorpt_correction_type multi-scan
_exptl_absorpt_process_details '(SADABS; Sheldrick, 2001)'
_exptl_crystal_colour Colourless
_exptl_crystal_density_diffrn 1.387
_exptl_crystal_density_method 'not measured'
_exptl_crystal_description Rod
_exptl_crystal_F_000 672
_exptl_crystal_size_max 0.60
_exptl_crystal_size_mid 0.10
_exptl_crystal_size_min 0.06
_refine_diff_density_max 0.431
_refine_diff_density_min -0.237
_refine_ls_extinction_method none
_refine_ls_goodness_of_fit_ref 0.990
_refine_ls_hydrogen_treatment mixed
_refine_ls_matrix_type full
_refine_ls_number_parameters 241
_refine_ls_number_reflns 3523
_refine_ls_number_restraints 0
_refine_ls_restrained_S_all 0.990
_refine_ls_R_factor_all 0.1050
_refine_ls_R_factor_gt 0.0674
_refine_ls_shift/su_max 0.001
_refine_ls_shift/su_mean 0.000
_refine_ls_structure_factor_coef Fsqd
_refine_ls_weighting_details 'calc w=1/[\s^2^(Fo^2^)+(0.0813P)^2^+0.5041P] where P=(Fo^2^+2Fc^2^)/3'
_refine_ls_weighting_scheme calc
_refine_ls_wR_factor_gt 0.1489
_refine_ls_wR_factor_ref 0.1684
_reflns_number_gt 2394
_reflns_number_total 3523
_reflns_threshold_expression I>2\s(I)
_cod_data_source_file ci2720.cif
_cod_data_source_block I
_cod_depositor_comments
;
The following automatic conversions were performed:
'_symmetry_cell_setting' value 'Monoclinic' changed to 'monoclinic'
according to '/home/saulius/struct/CIF-dictionaries/cif_core.dic'
dictionary named 'cif_core.dic' version 2.4.1 from 2010-06-29.

Automatic conversion script
Id: cif_fix_enum 1527 2010-12-29 10:47:43Z saulius 

The following automatic conversions were performed:

'_symmetry_cell_setting' value 'Monoclinic' changed to 'monoclinic'
according to /home/saulius/struct/CIF-dictionaries/cif_core.dic
dictionary named 'cif_core.dic' version 2.4.1 from 2010-06-29.

Automatic conversion script
Id: cif_fix_values 1715 2011-07-08 13:25:40Z adriana 
;
_cod_original_cell_volume 1533.9(3)
_cod_original_sg_symbol_H-M 'P 21/c'
_cod_database_code 2220443
_cod_database_fobs_code 2220443

loop_
_symmetry_equiv_pos_as_xyz
'x, y, z'
'-x, y+1/2, -z+1/2'
'-x, -y, -z'
'x, -y-1/2, z-1/2'

loop_
_atom_site_type_symbol
_atom_site_label
_atom_site_fract_x
_atom_site_fract_y
_atom_site_fract_z
_atom_site_U_iso_or_equiv
_atom_site_adp_type
_atom_site_calc_flag
_atom_site_refinement_flags
_atom_site_occupancy
_atom_site_disorder_assembly
_atom_site_disorder_group
N N1 0.45958(12) 0.2679(4) 0.41243(11) 0.0227(5) Uani d . 1 . .
N N2 0.44655(12) 0.1498(4) 0.29112(11) 0.0228(5) Uani d . 1 . .
N N3 0.50228(12) 0.3557(4) 0.31965(12) 0.0232(5) Uani d . 1 . .
H H3N 0.5206(17) 0.441(6) 0.2883(17) 0.034(8) Uiso d . 1 . .
N N4 0.55437(15) 0.6210(5) 0.43462(14) 0.0306(5) Uani d . 1 . .
H H4A 0.5543(18) 0.650(6) 0.483(2) 0.047(9) Uiso d . 1 . .
H H4B 0.5900(18) 0.694(6) 0.4217(17) 0.038(8) Uiso d . 1 . .
C C1 0.36387(14) -0.0976(5) 0.34673(13) 0.0221(5) Uani d . 1 . .
C C2 0.32601(15) -0.2542(5) 0.28099(14) 0.0275(6) Uani d . 1 . .
H H2 0.3384 -0.2297 0.2369 0.033 Uiso calc R 1 . .
C C3 0.26999(16) -0.4464(5) 0.27973(16) 0.0326(6) Uani d . 1 . .
H H3 0.2450 -0.5525 0.2349 0.039 Uiso calc R 1 . .
C C4 0.25056(16) -0.4837(5) 0.34337(16) 0.0317(6) Uani d . 1 . .
H H4 0.2119 -0.6128 0.3420 0.038 Uiso calc R 1 . .
C C5 0.28814(18) -0.3303(6) 0.40898(17) 0.0405(7) Uani d . 1 . .
H H5 0.2754 -0.3557 0.4528 0.049 Uiso calc R 1 . .
C C6 0.34456(17) -0.1385(6) 0.41101(16) 0.0352(7) Uani d . 1 . .
H H6 0.3700 -0.0352 0.4563 0.042 Uiso calc R 1 . .
C C7 0.42378(14) 0.1068(5) 0.34941(13) 0.0205(5) Uani d . 1 . .
C C8 0.50768(14) 0.4241(5) 0.39146(13) 0.0223(5) Uani d . 1 . .
N N5 0.18197(12) 0.2602(4) 0.01779(11) 0.0225(5) Uani d . 1 . .
N N6 0.17613(13) -0.1706(4) 0.02735(12) 0.0241(5) Uani d . 1 . .
H H6N 0.165(2) -0.339(7) 0.0188(19) 0.057(10) Uiso d . 1 . .
N N7 0.25003(12) -0.1005(4) 0.08543(11) 0.0247(5) Uani d . 1 . .
N N8 0.31434(13) 0.3193(5) 0.12197(13) 0.0257(5) Uani d . 1 . .
H H8A 0.3424(19) 0.261(6) 0.1652(19) 0.042(9) Uiso d . 1 . .
H H8B 0.302(2) 0.500(7) 0.1168(19) 0.055(10) Uiso d . 1 . .
C C9 0.05728(14) 0.0322(5) -0.07822(14) 0.0237(5) Uani d . 1 . .
C C10 0.03648(17) 0.2181(5) -0.13815(16) 0.0341(7) Uani d . 1 . .
H H10 0.0741 0.3502 -0.1371 0.041 Uiso calc R 1 . .
C C11 -0.04013(18) 0.2079(6) -0.19945(17) 0.0444(8) Uani d . 1 . .
H H11 -0.0542 0.3339 -0.2399 0.053 Uiso calc R 1 . .
C C12 -0.09593(17) 0.0147(6) -0.20168(17) 0.0423(8) Uani d . 1 . .
H H12 -0.1477 0.0092 -0.2435 0.051 Uiso calc R 1 . .
C C13 -0.07527(17) -0.1708(6) -0.14209(18) 0.0417(8) Uani d . 1 . .
H H13 -0.1131 -0.3025 -0.1432 0.050 Uiso calc R 1 . .
C C14 0.00090(17) -0.1621(6) -0.08100(16) 0.0345(6) Uani d . 1 . .
H H14A 0.0148 -0.2891 -0.0408 0.041 Uiso calc R 1 . .
C C15 0.13744(15) 0.0420(5) -0.01207(13) 0.0219(5) Uani d . 1 . .
C C16 0.24976(14) 0.1614(5) 0.07732(13) 0.0198(5) Uani d . 1 . .

loop_
_atom_site_aniso_label
_atom_site_aniso_U_11
_atom_site_aniso_U_22
_atom_site_aniso_U_33
_atom_site_aniso_U_12
_atom_site_aniso_U_13
_atom_site_aniso_U_23
N1 0.0273(11) 0.0216(10) 0.0205(10) -0.0031(9) 0.0108(9) -0.0002(8)
N2 0.0274(11) 0.0216(10) 0.0200(10) -0.0022(9) 0.0099(8) -0.0016(8)
N3 0.0306(11) 0.0236(11) 0.0193(10) -0.0060(9) 0.0143(9) -0.0013(9)
N4 0.0378(13) 0.0325(13) 0.0266(12) -0.0140(11) 0.0182(10) -0.0090(10)
C1 0.0229(12) 0.0212(12) 0.0217(12) 0.0036(10) 0.0082(10) -0.0010(10)
C2 0.0293(13) 0.0302(14) 0.0244(13) -0.0007(11) 0.0122(11) -0.0013(11)
C3 0.0286(14) 0.0343(15) 0.0310(14) -0.0080(12) 0.0079(11) -0.0104(12)
C4 0.0268(14) 0.0275(14) 0.0419(15) -0.0067(11) 0.0150(12) 0.0017(12)
C5 0.0476(18) 0.0449(17) 0.0391(16) -0.0131(15) 0.0279(14) -0.0024(14)
C6 0.0448(16) 0.0356(15) 0.0298(14) -0.0133(13) 0.0197(13) -0.0075(12)
C7 0.0249(12) 0.0190(12) 0.0176(11) 0.0031(10) 0.0085(9) 0.0007(9)
C8 0.0237(12) 0.0228(13) 0.0208(12) 0.0009(10) 0.0093(10) 0.0011(10)
N5 0.0246(10) 0.0196(10) 0.0214(10) 0.0019(8) 0.0072(8) -0.0015(8)
N6 0.0264(11) 0.0176(11) 0.0250(11) 0.0004(9) 0.0067(9) 0.0018(9)
N7 0.0276(11) 0.0219(11) 0.0211(10) 0.0015(9) 0.0061(9) 0.0004(8)
N8 0.0267(12) 0.0222(12) 0.0223(11) 0.0028(9) 0.0037(9) -0.0001(9)
C9 0.0223(12) 0.0203(12) 0.0277(13) 0.0023(10) 0.0091(10) -0.0052(10)
C10 0.0383(15) 0.0234(13) 0.0338(14) 0.0007(12) 0.0073(12) 0.0002(11)
C11 0.0453(18) 0.0347(17) 0.0357(16) 0.0085(14) -0.0022(14) 0.0022(13)
C12 0.0278(15) 0.0420(18) 0.0431(17) 0.0073(13) -0.0008(13) -0.0139(14)
C13 0.0285(15) 0.0431(17) 0.0506(18) -0.0101(13) 0.0126(13) -0.0157(15)
C14 0.0357(15) 0.0313(15) 0.0349(15) -0.0016(12) 0.0123(12) -0.0024(12)
C15 0.0261(12) 0.0193(12) 0.0218(12) 0.0001(10) 0.0113(10) -0.0022(10)
C16 0.0241(12) 0.0196(12) 0.0166(11) 0.0031(10) 0.0092(9) -0.0009(9)

loop_
_atom_type_symbol
_atom_type_description
_atom_type_scat_dispersion_real
_atom_type_scat_dispersion_imag
_atom_type_scat_source
C C 0.0033 0.0016 'International Tables Vol C Tables 4.2.6.8 and 6.1.1.4'
H H 0.0000 0.0000 'International Tables Vol C Tables 4.2.6.8 and 6.1.1.4'
N N 0.0061 0.0033 'International Tables Vol C Tables 4.2.6.8 and 6.1.1.4'

loop_
_geom_angle_atom_site_label_1
_geom_angle_atom_site_label_2
_geom_angle_atom_site_label_3
_geom_angle_site_symmetry_1
_geom_angle_site_symmetry_3
_geom_angle
_geom_angle_publ_flag
C8 N1 C7 . . 103.55(19) ?
C7 N2 N3 . . 102.47(18) ?
C8 N3 N2 . . 109.15(19) ?
C8 N3 H3N . . 129.2(18) ?
N2 N3 H3N . . 120.4(18) ?
C8 N4 H4A . . 118(2) ?
C8 N4 H4B . . 121(2) ?
H4A N4 H4B . . 120(3) ?
C2 C1 C6 . . 118.5(2) ?
C2 C1 C7 . . 121.3(2) ?
C6 C1 C7 . . 120.2(2) ?
C3 C2 C1 . . 120.4(2) ?
C3 C2 H2 . . 119.8 ?
C1 C2 H2 . . 119.8 ?
C4 C3 C2 . . 120.6(2) ?
C4 C3 H3 . . 119.7 ?
C2 C3 H3 . . 119.7 ?
C5 C4 C3 . . 119.3(2) ?
C5 C4 H4 . . 120.3 ?
C3 C4 H4 . . 120.3 ?
C4 C5 C6 . . 120.5(3) ?
C4 C5 H5 . . 119.7 ?
C6 C5 H5 . . 119.7 ?
C5 C6 C1 . . 120.5(3) ?
C5 C6 H6 . . 119.7 ?
C1 C6 H6 . . 119.7 ?
N2 C7 N1 . . 114.8(2) ?
N2 C7 C1 . . 123.0(2) ?
N1 C7 C1 . . 122.1(2) ?
N1 C8 N4 . . 125.5(2) ?
N1 C8 N3 . . 110.0(2) ?
N4 C8 N3 . . 124.6(2) ?
C15 N5 C16 . . 102.86(19) ?
C15 N6 N7 . . 110.6(2) ?
C15 N6 H6N . . 131(2) ?
N7 N6 H6N . . 118(2) ?
C16 N7 N6 . . 101.93(18) ?
C16 N8 H8A . . 115(2) ?
C16 N8 H8B . . 113(2) ?
H8A N8 H8B . . 119(3) ?
C14 C9 C10 . . 119.3(2) ?
C14 C9 C15 . . 120.1(2) ?
C10 C9 C15 . . 120.7(2) ?
C11 C10 C9 . . 119.7(3) ?
C11 C10 H10 . . 120.2 ?
C9 C10 H10 . . 120.2 ?
C12 C11 C10 . . 120.7(3) ?
C12 C11 H11 . . 119.6 ?
C10 C11 H11 . . 119.6 ?
C11 C12 C13 . . 119.7(3) ?
C11 C12 H12 . . 120.2 ?
C13 C12 H12 . . 120.2 ?
C14 C13 C12 . . 119.9(3) ?
C14 C13 H13 . . 120.0 ?
C12 C13 H13 . . 120.0 ?
C13 C14 C9 . . 120.7(3) ?
C13 C14 H14A . . 119.6 ?
C9 C14 H14A . . 119.6 ?
N6 C15 N5 . . 110.0(2) ?
N6 C15 C9 . . 123.7(2) ?
N5 C15 C9 . . 126.3(2) ?
N7 C16 N5 . . 114.6(2) ?
N7 C16 N8 . . 122.9(2) ?
N5 C16 N8 . . 122.4(2) ?

loop_
_geom_bond_atom_site_label_1
_geom_bond_atom_site_label_2
_geom_bond_site_symmetry_2
_geom_bond_distance
_geom_bond_publ_flag
N1 C8 . 1.332(3) ?
N1 C7 . 1.359(3) ?
N2 C7 . 1.321(3) ?
N2 N3 . 1.387(3) ?
N3 C8 . 1.348(3) ?
N3 H3N . 0.89(3) ?
N4 C8 . 1.337(3) ?
N4 H4A . 0.92(3) ?
N4 H4B . 0.85(3) ?
C1 C2 . 1.385(3) ?
C1 C6 . 1.388(3) ?
C1 C7 . 1.470(3) ?
C2 C3 . 1.385(4) ?
C2 H2 . 0.94 ?
C3 C4 . 1.375(4) ?
C3 H3 . 0.94 ?
C4 C5 . 1.373(4) ?
C4 H4 . 0.94 ?
C5 C6 . 1.384(4) ?
C5 H5 . 0.94 ?
C6 H6 . 0.94 ?
N5 C15 . 1.340(3) ?
N5 C16 . 1.366(3) ?
N6 C15 . 1.326(3) ?
N6 N7 . 1.375(3) ?
N6 H6N . 0.87(4) ?
N7 C16 . 1.328(3) ?
N8 C16 . 1.372(3) ?
N8 H8A . 0.81(3) ?
N8 H8B . 0.94(4) ?
C9 C14 . 1.389(4) ?
C9 C10 . 1.390(4) ?
C9 C15 . 1.468(3) ?
C10 C11 . 1.387(4) ?
C10 H10 . 0.94 ?
C11 C12 . 1.380(4) ?
C11 H11 . 0.94 ?
C12 C13 . 1.384(4) ?
C12 H12 . 0.94 ?
C13 C14 . 1.380(4) ?
C13 H13 . 0.94 ?
C14 H14A . 0.94 ?

loop_
_geom_hbond_atom_site_label_D
_geom_hbond_atom_site_label_H
_geom_hbond_atom_site_label_A
_geom_hbond_site_symmetry_A
_geom_hbond_distance_DH
_geom_hbond_distance_HA
_geom_hbond_distance_DA
_geom_hbond_angle_DHA
N3 H3N N2 2_655 0.89(3) 2.08(3) 2.966(3) 175(3)
N4 H4A N1 3_666 0.92(3) 2.09(3) 3.011(3) 173(3)
N4 H4B N8 2_655 0.85(3) 2.25(3) 3.091(3) 170(3)
N6 H6N N5 1_545 0.87(4) 2.04(4) 2.879(3) 159(3)
N8 H8A N2 . 0.81(3) 2.41(3) 3.206(3) 168(3)
N8 H8B N7 1_565 0.94(4) 2.19(4) 3.115(3) 169(3)
